data_7018940
loop_
_publ_author_name
'S\'arosi, Imola'
'Hildebrand, Alexandra'
'L\"onnecke, Peter'
'Silaghi-Dumitrescu, Lumini\,ta'
'Hey-Hawkins, Evamarie'

_publ_section_title
;
 Reaction of a heterotopic P,SAs ligand with group 10 metal(ii) complexes:
 As-S bond cleavage and the formation of two unusual trinuclear structural
 isomers for Pd and Pt.
;
_journal_issue 17
_journal_name_full 'Dalton transactions (Cambridge, England : 2003)'
_journal_page_first 5326
_journal_page_last 5333
_journal_paper_doi 10.1039/c2dt12506d
_journal_volume 41
_journal_year 2012
_chemical_formula_sum 'C55 H44 Cl5 P3 Pd3 S3'
_chemical_formula_weight 1390.44
_chemical_name_systematic
;
?
;
_space_group_IT_number 14
_symmetry_cell_setting monoclinic
_symmetry_space_group_name_Hall '-P 2ybc'
_symmetry_space_group_name_H-M 'P 1 21/c 1'
_atom_sites_solution_hydrogens geom
_atom_sites_solution_primary direct
_atom_sites_solution_secondary difmap
_audit_conform_dict_location ftp://ftp.iucr.org/pub/cif_core.dic
_audit_conform_dict_name cif_core.dic
_audit_conform_dict_version 2.2
_audit_creation_date 2010-09-01T13:17:13-00:00
_audit_creation_method 'WinGX routine CIF_UPDATE'
_cell_angle_alpha 90
_cell_angle_beta 96.7390(10)
_cell_angle_gamma 90
_cell_formula_units_Z 4
_cell_length_a 19.6305(2)
_cell_length_b 11.40760(10)
_cell_length_c 23.9533(2)
_cell_measurement_reflns_used 15893
_cell_measurement_temperature 130(2)
_cell_measurement_theta_max 32.3716
_cell_measurement_theta_min 2.7994
_cell_volume 5326.97(9)
_computing_cell_refinement
;
CrysAlisPro, Oxford Diffraction Ltd.,
Version 1.171.33.58 (release 29-01-2010 CrysAlis171 .NET)
(compiled Jan 29 2010,16:49:25)
;
_computing_data_collection
;
CrysAlisPro, Oxford Diffraction Ltd.,
Version 1.171.33.58 (release 29-01-2010 CrysAlis171 .NET)
(compiled Jan 29 2010,16:49:25)
;
_computing_data_reduction
;
CrysAlisPro, Oxford Diffraction Ltd.,
Version 1.171.33.58 (release 29-01-2010 CrysAlis171 .NET)
(compiled Jan 29 2010,16:49:25)
;
_computing_molecular_graphics
;
ORTEP3 for Windows
L. J. Farrugia, J. Appl. Crystallogr. 1997, 30, 565.
;
_computing_publication_material
;
WINGX
L.J. Farrugia,
J. Appl. Cryst., 1999, 32, 837-838.
;
_computing_structure_refinement 'SHELXL-97 (Sheldrick, 1997)'
_computing_structure_solution
;
SIR92
A. Altomare, G. Cascarano, C. Giacovazzo and A. Guagliardi,
J. Appl. Crystallogr. 1993, 26, 343-350.
;
_diffrn_ambient_temperature 130(2)
_diffrn_measured_fraction_theta_full 0.999
_diffrn_measured_fraction_theta_max 0.999
_diffrn_measurement_device_type 'Xcalibur, Sapphire3, Gemini'
_diffrn_measurement_method '\w scans'
_diffrn_orient_matrix_UB_11 0.0305413
_diffrn_orient_matrix_UB_12 -0.0197534
_diffrn_orient_matrix_UB_13 -0.0101197
_diffrn_orient_matrix_UB_21 -0.0161063
_diffrn_orient_matrix_UB_22 -0.0541254
_diffrn_orient_matrix_UB_23 -0.007903
_diffrn_orient_matrix_UB_31 -0.0115024
_diffrn_orient_matrix_UB_32 0.0233466
_diffrn_orient_matrix_UB_33 -0.0269098
_diffrn_radiation_monochromator graphite
_diffrn_radiation_type MoK\a
_diffrn_radiation_wavelength 0.71073
_diffrn_reflns_av_R_equivalents 0.0402
_diffrn_reflns_av_unetI/netI 0.0766
_diffrn_reflns_limit_h_max 28
_diffrn_reflns_limit_h_min -21
_diffrn_reflns_limit_k_max 16
_diffrn_reflns_limit_k_min -15
_diffrn_reflns_limit_l_max 29
_diffrn_reflns_limit_l_min -34
_diffrn_reflns_number 45773
_diffrn_reflns_theta_full 30.51
_diffrn_reflns_theta_max 30.51
_diffrn_reflns_theta_min 2.81
_exptl_absorpt_coefficient_mu 1.498
_exptl_absorpt_correction_T_max 1
_exptl_absorpt_correction_T_min 0.98929
_exptl_absorpt_correction_type multi-scan
_exptl_absorpt_process_details
;
CrysAlisPro, Oxford Diffraction Ltd.,
Version 1.171.33.58 (release 29-01-2010 CrysAlis171 .NET)
(compiled Jan 29 2010,16:49:25)
Empirical absorption correction using spherical harmonics,
implemented in SCALE3 ABSPACK scaling algorithm.
;
_exptl_crystal_colour yellow
_exptl_crystal_density_diffrn 1.734
_exptl_crystal_density_method 'not measured'
_exptl_crystal_description prism
_exptl_crystal_F_000 2760
_exptl_crystal_size_max 0.2
_exptl_crystal_size_mid 0.2
_exptl_crystal_size_min 0.1
_refine_diff_density_max 1.627
_refine_diff_density_min -1.173
_refine_diff_density_rms 0.098
_refine_ls_extinction_method none
_refine_ls_goodness_of_fit_ref 0.809
_refine_ls_hydrogen_treatment constr
_refine_ls_matrix_type full
_refine_ls_number_parameters 634
_refine_ls_number_reflns 16241
_refine_ls_number_restraints 10
_refine_ls_restrained_S_all 0.809
_refine_ls_R_factor_all 0.0561
_refine_ls_R_factor_gt 0.0303
_refine_ls_shift/su_max 0.003
_refine_ls_shift/su_mean 0
_refine_ls_structure_factor_coef Fsqd
_refine_ls_weighting_details 'calc w=1/[\s^2^(Fo^2^)+(0.0184P)^2^+0.0000P] where P=(Fo^2^+2Fc^2^)/3'
_refine_ls_weighting_scheme calc
_refine_ls_wR_factor_gt 0.0486
_refine_ls_wR_factor_ref 0.0511
_reflns_number_gt 10687
_reflns_number_total 16241
_reflns_threshold_expression >2sigma(I)
_cod_data_source_file c2dt12506d.txt
_cod_data_source_block x1115fin
_cod_depositor_comments
;
The following automatic conversions were performed:

'_symmetry_cell_setting' value 'Monoclinic' changed to 'monoclinic'
according to /home/saulius/struct/CIF-dictionaries/cif_core.dic
dictionary named 'cif_core.dic' version 2.4.1 from 2010-06-29.

Automatic conversion script
Id: cif_fix_values 1715 2011-07-08 13:25:40Z adriana 
;
_cod_original_cell_volume 5326.97(8)
_cod_original_sg_symbol_H-M P2(1)/c
_cod_database_code 7018940

loop_
_symmetry_equiv_pos_as_xyz
'x, y, z'
'-x, y+1/2, -z+1/2'
'-x, -y, -z'
'x, -y-1/2, z-1/2'

loop_
_atom_site_label
_atom_site_type_symbol
_atom_site_fract_x
_atom_site_fract_y
_atom_site_fract_z
_atom_site_U_iso_or_equiv
_atom_site_adp_type
_atom_site_occupancy
_atom_site_symmetry_multiplicity
_atom_site_calc_flag
_atom_site_refinement_flags
_atom_site_disorder_assembly
_atom_site_disorder_group
Pd1 Pd 0.721083(10) 0.969227(16) 0.223428(7) 0.01548(4) Uani 1 1 d . . .
Pd2 Pd 0.820230(9) 0.754684(16) 0.299148(7) 0.01427(4) Uani 1 1 d . . .
Pd3 Pd 0.698847(9) 0.929784(16) 0.374016(7) 0.01449(4) Uani 1 1 d . . .
Cl1 Cl 0.72964(4) 1.15776(6) 0.18784(2) 0.02885(15) Uani 1 1 d . . .
Cl2 Cl 0.87505(3) 0.76026(6) 0.21856(2) 0.02397(14) Uani 1 1 d . . .
Cl3 Cl 0.62506(3) 0.83925(6) 0.43010(2) 0.02528(14) Uani 1 1 d . . .
P1 P 0.67940(3) 0.91023(6) 0.13741(2) 0.01729(13) Uani 1 1 d . . .
P2 P 0.91709(3) 0.74014(6) 0.35782(2) 0.01622(13) Uani 1 1 d . . .
P3 P 0.64049(3) 1.09807(6) 0.37300(2) 0.01711(13) Uani 1 1 d . . .
S1 S 0.70893(3) 0.77836(5) 0.24994(2) 0.01603(12) Uani 1 1 d . . .
S2 S 0.76401(3) 0.75092(5) 0.37686(2) 0.01569(12) Uani 1 1 d . . .
S3 S 0.76879(3) 1.02230(5) 0.31802(2) 0.01538(12) Uani 1 1 d . . .
C1 C 0.68481(12) 0.7520(2) 0.13546(9) 0.0167(5) Uani 1 1 d . . .
C2 C 0.70226(12) 0.6953(2) 0.18654(9) 0.0171(5) Uani 1 1 d . . .
C3 C 0.71003(13) 0.5749(2) 0.18801(10) 0.0225(6) Uani 1 1 d . . .
H3 H 0.722 0.5365 0.223 0.027 Uiso 1 1 calc R . .
C4 C 0.70058(13) 0.5098(2) 0.13899(10) 0.0257(6) Uani 1 1 d . . .
H4 H 0.7059 0.4271 0.1404 0.031 Uiso 1 1 calc R . .
C5 C 0.68333(13) 0.5656(2) 0.08787(10) 0.0254(6) Uani 1 1 d . . .
H5 H 0.6768 0.5211 0.0542 0.031 Uiso 1 1 calc R . .
C6 C 0.67554(13) 0.6862(2) 0.08590(9) 0.0212(6) Uani 1 1 d . . .
H6 H 0.6639 0.7243 0.0508 0.025 Uiso 1 1 calc R . .
C7 C 0.72713(13) 0.9570(2) 0.08095(9) 0.0208(5) Uani 1 1 d . . .
C8 C 0.79757(15) 0.9706(3) 0.09189(12) 0.0400(8) Uani 1 1 d . . .
H8 H 0.82 0.9579 0.1288 0.048 Uiso 1 1 calc R . .
C9 C 0.83515(17) 1.0026(3) 0.04911(13) 0.0550(10) Uani 1 1 d . . .
H9 H 0.8833 1.0142 0.0566 0.066 Uiso 1 1 calc R . .
C10 C 0.80220(19) 1.0179(3) -0.00497(13) 0.0491(9) Uani 1 1 d . . .
H10 H 0.828 1.0398 -0.0345 0.059 Uiso 1 1 calc R . .
C11 C 0.73340(18) 1.0018(3) -0.01586(12) 0.0428(8) Uani 1 1 d . . .
H11 H 0.7113 1.0101 -0.0531 0.051 Uiso 1 1 calc R . .
C12 C 0.69546(15) 0.9733(2) 0.02736(10) 0.0320(7) Uani 1 1 d . . .
H12 H 0.6471 0.965 0.0199 0.038 Uiso 1 1 calc R . .
C13 C 0.59035(13) 0.9527(2) 0.11843(9) 0.0190(5) Uani 1 1 d . . .
C14 C 0.54549(14) 0.8893(2) 0.08060(10) 0.0281(6) Uani 1 1 d . . .
H14 H 0.5603 0.818 0.0655 0.034 Uiso 1 1 calc R . .
C15 C 0.47939(14) 0.9292(2) 0.06474(11) 0.0313(7) Uani 1 1 d . . .
H15 H 0.4492 0.8856 0.0387 0.038 Uiso 1 1 calc R . .
C16 C 0.45761(13) 1.0321(2) 0.08686(10) 0.0276(6) Uani 1 1 d . . .
H16 H 0.4127 1.0604 0.0752 0.033 Uiso 1 1 calc R . .
C17 C 0.50027(14) 1.0939(2) 0.12557(11) 0.0301(6) Uani 1 1 d . . .
H17 H 0.4846 1.1638 0.1414 0.036 Uiso 1 1 calc R . .
C18 C 0.56674(14) 1.0541(2) 0.14160(10) 0.0278(6) Uani 1 1 d . . .
H18 H 0.5962 1.0967 0.1686 0.033 Uiso 1 1 calc R . .
C19 C 0.89666(13) 0.7823(2) 0.42694(9) 0.0172(5) Uani 1 1 d . . .
C20 C 0.82773(13) 0.7807(2) 0.43444(9) 0.0170(5) Uani 1 1 d . . .
C21 C 0.80803(14) 0.8006(2) 0.48785(9) 0.0281(6) Uani 1 1 d . . .
H21 H 0.761 0.7966 0.4936 0.034 Uiso 1 1 calc R . .
C22 C 0.85717(15) 0.8261(3) 0.53210(10) 0.0341(7) Uani 1 1 d . . .
H22 H 0.8438 0.8387 0.5685 0.041 Uiso 1 1 calc R . .
C23 C 0.92564(15) 0.8335(2) 0.52414(10) 0.0300(7) Uani 1 1 d . . .
H23 H 0.9589 0.8546 0.5546 0.036 Uiso 1 1 calc R . .
C24 C 0.94576(14) 0.8101(2) 0.47163(10) 0.0241(6) Uani 1 1 d . . .
H24 H 0.9929 0.813 0.4662 0.029 Uiso 1 1 calc R . .
C25 C 0.99085(13) 0.8261(2) 0.34433(9) 0.0188(5) Uani 1 1 d . . .
C26 C 0.98236(14) 0.9465(2) 0.33898(9) 0.0239(6) Uani 1 1 d . . .
H26 H 0.9387 0.9808 0.3413 0.029 Uiso 1 1 calc R . .
C27 C 1.03746(14) 1.0161(2) 0.33035(10) 0.0278(6) Uani 1 1 d . . .
H27 H 1.0318 1.0986 0.3273 0.033 Uiso 1 1 calc R . .
C28 C 1.10115(14) 0.9665(3) 0.32608(10) 0.0300(6) Uani 1 1 d . . .
H28 H 1.1391 1.0149 0.3204 0.036 Uiso 1 1 calc R . .
C29 C 1.10906(14) 0.8474(3) 0.33011(10) 0.0321(7) Uani 1 1 d . . .
H29 H 1.1525 0.8134 0.3263 0.038 Uiso 1 1 calc R . .
C30 C 1.05460(13) 0.7761(2) 0.33961(10) 0.0269(6) Uani 1 1 d . . .
H30 H 1.0606 0.6936 0.3429 0.032 Uiso 1 1 calc R . .
C31 C 0.94621(12) 0.5905(2) 0.36412(9) 0.0178(5) Uani 1 1 d . . .
C32 C 0.95987(14) 0.5327(2) 0.31526(10) 0.0258(6) Uani 1 1 d . . .
H32 H 0.9519 0.5721 0.2801 0.031 Uiso 1 1 calc R . .
C33 C 0.98451(15) 0.4204(2) 0.31708(11) 0.0326(7) Uani 1 1 d . . .
H33 H 0.994 0.3822 0.2836 0.039 Uiso 1 1 calc R . .
C34 C 0.99533(18) 0.3635(3) 0.36785(12) 0.0464(9) Uani 1 1 d . . .
H34 H 1.0133 0.2861 0.3696 0.056 Uiso 1 1 calc R . .
C35 C 0.98038(19) 0.4179(3) 0.41628(11) 0.0501(10) Uani 1 1 d . . .
H35 H 0.9869 0.3768 0.451 0.06 Uiso 1 1 calc R . .
C36 C 0.95610(15) 0.5312(2) 0.41491(10) 0.0302(7) Uani 1 1 d . . .
H36 H 0.9462 0.5684 0.4485 0.036 Uiso 1 1 calc R . .
C37 C 0.69411(13) 1.2118(2) 0.34880(9) 0.0172(5) Uani 1 1 d . . .
C38 C 0.75125(12) 1.1748(2) 0.32458(9) 0.0162(5) Uani 1 1 d . . .
C39 C 0.79611(13) 1.2566(2) 0.30623(9) 0.0226(5) Uani 1 1 d . . .
H39 H 0.8349 1.231 0.2892 0.027 Uiso 1 1 calc R . .
C40 C 0.78443(14) 1.3747(2) 0.31267(10) 0.0268(6) Uani 1 1 d . . .
H40 H 0.8159 1.4303 0.3009 0.032 Uiso 1 1 calc R . .
C41 C 0.72699(14) 1.4129(2) 0.33621(9) 0.0247(6) Uani 1 1 d . . .
H41 H 0.7185 1.4944 0.3396 0.03 Uiso 1 1 calc R . .
C42 C 0.68243(14) 1.3326(2) 0.35455(9) 0.0228(6) Uani 1 1 d . . .
H42 H 0.6435 1.3588 0.3712 0.027 Uiso 1 1 calc R . .
C43 C 0.56124(13) 1.0938(2) 0.32604(10) 0.0218(6) Uani 1 1 d . . .
C44 C 0.52623(15) 1.1951(3) 0.31022(13) 0.0407(8) Uani 1 1 d . . .
H44 H 0.5439 1.2684 0.3241 0.049 Uiso 1 1 calc R . .
C45 C 0.46588(15) 1.1917(3) 0.27457(13) 0.0469(9) Uani 1 1 d . . .
H45 H 0.4424 1.2623 0.2636 0.056 Uiso 1 1 calc R . .
C46 C 0.43981(15) 1.0860(3) 0.25500(12) 0.0415(8) Uani 1 1 d . . .
H46 H 0.3988 1.0833 0.2297 0.05 Uiso 1 1 calc R . .
C47 C 0.47289(18) 0.9848(3) 0.27202(15) 0.0600(11) Uani 1 1 d . . .
H47 H 0.4536 0.9114 0.2599 0.072 Uiso 1 1 calc R . .
C48 C 0.53455(17) 0.9882(3) 0.30702(13) 0.0495(9) Uani 1 1 d . . .
H48 H 0.5581 0.9175 0.3177 0.059 Uiso 1 1 calc R . .
C49 C 0.61824(14) 1.1452(2) 0.44064(9) 0.0218(6) Uani 1 1 d . . .
C50 C 0.55452(15) 1.1188(2) 0.45696(11) 0.0300(7) Uani 1 1 d . . .
H50 H 0.5206 1.0816 0.4314 0.036 Uiso 1 1 calc R . .
C51 C 0.54061(18) 1.1470(3) 0.51112(12) 0.0425(9) Uani 1 1 d . . .
H51 H 0.497 1.1293 0.5224 0.051 Uiso 1 1 calc R . .
C52 C 0.5893(2) 1.1998(3) 0.54783(12) 0.0472(10) Uani 1 1 d . . .
H52 H 0.5796 1.2175 0.5848 0.057 Uiso 1 1 calc R . .
C53 C 0.65221(18) 1.2278(2) 0.53204(11) 0.0398(8) Uani 1 1 d . . .
H53 H 0.6856 1.2654 0.5579 0.048 Uiso 1 1 calc R . .
C54 C 0.66703(15) 1.2013(2) 0.47821(10) 0.0283(6) Uani 1 1 d . . .
H54 H 0.7104 1.2214 0.4671 0.034 Uiso 1 1 calc R . .
Cl4 Cl 1.11251(7) 0.80454(13) 0.57164(5) 0.0449(5) Uiso 0.620(3) 1 d PD A 1
Cl5 Cl 1.15504(9) 0.87333(18) 0.46364(7) 0.0462(4) Uiso 0.620(3) 1 d PD A 1
C55 C 1.1542(3) 0.9117(4) 0.53451(17) 0.0277(11) Uiso 0.620(3) 1 d PD A 1
H55A H 1.1305 0.9878 0.5368 0.033 Uiso 0.620(3) 1 calc PR A 1
H55B H 1.202 0.9212 0.5524 0.033 Uiso 0.620(3) 1 calc PR A 1
Cl4F Cl 1.0916(2) 0.8948(3) 0.56950(15) 0.0401(13) Uiso 0.223(3) 1 d PD B 2
Cl5F Cl 1.1487(2) 0.8303(5) 0.46888(17) 0.0413(13) Uiso 0.223(3) 1 d PD B 2
C55F C 1.1642(7) 0.8472(15) 0.5424(5) 0.047(4) Uiso 0.223(3) 1 d PD B 2
H55C H 1.179 0.7712 0.5598 0.056 Uiso 0.223(3) 1 calc PR B 2
H55D H 1.2017 0.9045 0.5517 0.056 Uiso 0.223(3) 1 calc PR B 2
Cl4G Cl 1.1232(4) 0.9105(6) 0.5503(3) 0.063(2) Uiso 0.153(2) 1 d PD C 3
Cl5G Cl 1.1522(3) 0.7406(6) 0.4687(2) 0.056(2) Uiso 0.153(2) 1 d PD C 3
C55G C 1.124(2) 0.888(2) 0.4759(8) 0.118(15) Uiso 0.153(2) 1 d PD C 3
H55E H 1.0773 0.8993 0.4557 0.142 Uiso 0.153(2) 1 calc PR C 3
H55F H 1.1556 0.944 0.4606 0.142 Uiso 0.153(2) 1 calc PR C 3

loop_
_atom_site_aniso_label
_atom_site_aniso_U_11
_atom_site_aniso_U_22
_atom_site_aniso_U_33
_atom_site_aniso_U_23
_atom_site_aniso_U_13
_atom_site_aniso_U_12
Pd1 0.01700(10) 0.01624(9) 0.01294(8) -0.00006(7) 0.00063(7) -0.00134(8)
Pd2 0.01410(9) 0.01659(9) 0.01210(8) 0.00049(7) 0.00146(6) 0.00157(8)
Pd3 0.01469(9) 0.01528(9) 0.01387(8) 0.00052(7) 0.00326(7) 0.00063(8)
Cl1 0.0424(4) 0.0207(3) 0.0218(3) 0.0045(2) -0.0029(3) -0.0078(3)
Cl2 0.0221(3) 0.0330(4) 0.0180(3) 0.0020(3) 0.0071(2) 0.0021(3)
Cl3 0.0245(4) 0.0256(3) 0.0281(3) 0.0047(3) 0.0129(3) 0.0000(3)
P1 0.0199(3) 0.0187(3) 0.0128(3) 0.0004(2) 0.0001(3) -0.0001(3)
P2 0.0152(3) 0.0188(3) 0.0145(3) 0.0004(2) 0.0011(2) 0.0024(3)
P3 0.0167(3) 0.0175(3) 0.0175(3) 0.0003(2) 0.0036(3) 0.0019(3)
S1 0.0160(3) 0.0182(3) 0.0134(3) 0.0002(2) -0.0001(2) 0.0002(2)
S2 0.0166(3) 0.0164(3) 0.0145(3) 0.0013(2) 0.0031(2) 0.0016(3)
S3 0.0150(3) 0.0172(3) 0.0141(3) -0.0010(2) 0.0023(2) -0.0009(3)
C1 0.0159(12) 0.0172(12) 0.0173(11) -0.0012(10) 0.0026(9) 0.0004(11)
C2 0.0132(12) 0.0208(13) 0.0171(11) -0.0014(10) 0.0008(10) -0.0015(10)
C3 0.0255(14) 0.0235(14) 0.0176(12) 0.0035(10) -0.0014(11) 0.0016(12)
C4 0.0287(15) 0.0181(14) 0.0305(14) -0.0046(11) 0.0038(12) -0.0014(12)
C5 0.0290(15) 0.0276(15) 0.0196(12) -0.0065(11) 0.0028(11) -0.0010(13)
C6 0.0239(14) 0.0262(14) 0.0138(11) -0.0007(10) 0.0032(10) 0.0001(12)
C7 0.0266(14) 0.0194(14) 0.0170(12) 0.0010(10) 0.0045(11) 0.0002(11)
C8 0.0300(17) 0.060(2) 0.0304(15) 0.0082(15) 0.0051(13) 0.0022(17)
C9 0.0323(19) 0.083(3) 0.054(2) 0.0095(19) 0.0212(17) -0.0054(19)
C10 0.068(3) 0.045(2) 0.0417(18) 0.0151(15) 0.0373(18) 0.0126(19)
C11 0.057(2) 0.049(2) 0.0245(15) 0.0141(13) 0.0139(15) 0.0175(18)
C12 0.0341(17) 0.0420(18) 0.0202(13) 0.0074(12) 0.0051(12) 0.0068(15)
C13 0.0196(13) 0.0201(14) 0.0168(11) 0.0035(10) -0.0006(10) -0.0009(11)
C14 0.0266(15) 0.0254(15) 0.0305(15) -0.0039(11) -0.0038(12) 0.0014(13)
C15 0.0250(15) 0.0326(16) 0.0334(15) -0.0005(13) -0.0093(12) -0.0030(14)
C16 0.0178(14) 0.0354(16) 0.0294(14) 0.0072(12) 0.0022(11) 0.0015(13)
C17 0.0268(16) 0.0285(16) 0.0351(15) -0.0033(12) 0.0046(13) 0.0076(13)
C18 0.0228(14) 0.0310(16) 0.0285(14) -0.0059(12) -0.0015(12) 0.0020(13)
C19 0.0204(13) 0.0170(13) 0.0139(11) 0.0007(9) 0.0006(10) 0.0043(10)
C20 0.0228(13) 0.0164(13) 0.0114(11) 0.0010(9) 0.0000(10) 0.0021(10)
C21 0.0250(15) 0.0418(17) 0.0183(13) 0.0006(11) 0.0063(11) 0.0057(13)
C22 0.0394(18) 0.0466(19) 0.0157(13) -0.0019(12) 0.0011(12) 0.0133(16)
C23 0.0349(17) 0.0347(17) 0.0176(13) -0.0036(11) -0.0089(12) 0.0080(14)
C24 0.0241(15) 0.0249(14) 0.0212(13) -0.0010(11) -0.0058(11) 0.0036(12)
C25 0.0186(13) 0.0251(14) 0.0124(11) -0.0002(10) 0.0002(10) -0.0021(11)
C26 0.0241(14) 0.0240(15) 0.0246(13) 0.0021(10) 0.0068(11) 0.0021(12)
C27 0.0346(17) 0.0241(15) 0.0251(13) -0.0008(11) 0.0058(12) -0.0053(13)
C28 0.0250(15) 0.0407(18) 0.0242(13) 0.0023(12) 0.0019(12) -0.0113(14)
C29 0.0188(15) 0.0466(19) 0.0314(15) 0.0038(13) 0.0055(12) -0.0006(14)
C30 0.0237(15) 0.0282(16) 0.0284(14) 0.0032(11) 0.0013(11) 0.0008(12)
C31 0.0151(12) 0.0195(13) 0.0183(12) -0.0006(10) 0.0007(10) 0.0020(10)
C32 0.0287(15) 0.0288(15) 0.0202(12) 0.0019(11) 0.0039(11) 0.0084(13)
C33 0.0408(18) 0.0319(17) 0.0247(14) -0.0029(12) 0.0018(13) 0.0109(15)
C34 0.075(3) 0.0286(17) 0.0355(17) 0.0011(13) 0.0048(17) 0.0245(17)
C35 0.093(3) 0.0353(19) 0.0218(15) 0.0076(13) 0.0051(16) 0.0299(19)
C36 0.0438(18) 0.0287(16) 0.0183(13) -0.0008(11) 0.0043(12) 0.0104(14)
C37 0.0224(13) 0.0163(12) 0.0123(11) -0.0012(9) -0.0001(10) -0.0002(10)
C38 0.0207(13) 0.0146(12) 0.0128(11) -0.0008(9) -0.0001(10) -0.0023(10)
C39 0.0245(14) 0.0239(14) 0.0198(12) 0.0007(11) 0.0037(10) -0.0045(12)
C40 0.0356(17) 0.0214(14) 0.0228(13) 0.0024(11) 0.0016(12) -0.0104(13)
C41 0.0374(17) 0.0163(13) 0.0195(12) 0.0024(10) -0.0006(12) -0.0021(12)
C42 0.0314(16) 0.0202(14) 0.0164(12) -0.0014(10) 0.0006(11) 0.0040(12)
C43 0.0167(13) 0.0260(15) 0.0232(13) -0.0013(11) 0.0048(10) 0.0007(11)
C44 0.0262(17) 0.0286(17) 0.064(2) 0.0111(15) -0.0095(15) -0.0007(14)
C45 0.0260(17) 0.044(2) 0.068(2) 0.0242(17) -0.0090(16) 0.0008(16)
C46 0.0237(16) 0.064(2) 0.0348(16) -0.0066(16) -0.0064(13) 0.0145(17)
C47 0.045(2) 0.047(2) 0.080(3) -0.0335(19) -0.0259(19) 0.0111(19)
C48 0.041(2) 0.0344(19) 0.066(2) -0.0194(16) -0.0229(17) 0.0148(16)
C49 0.0302(15) 0.0182(13) 0.0185(12) 0.0024(10) 0.0089(11) 0.0056(12)
C50 0.0366(18) 0.0213(15) 0.0351(15) 0.0048(12) 0.0166(13) 0.0053(13)
C51 0.058(2) 0.0295(17) 0.0467(19) 0.0088(14) 0.0367(17) 0.0126(16)
C52 0.094(3) 0.0265(17) 0.0268(16) 0.0066(13) 0.0308(18) 0.0196(19)
C53 0.072(2) 0.0278(17) 0.0200(13) 0.0020(11) 0.0084(15) 0.0072(16)
C54 0.0404(18) 0.0233(14) 0.0216(13) 0.0018(11) 0.0053(12) 0.0060(13)

loop_
_atom_type_symbol
_atom_type_description
_atom_type_scat_dispersion_real
_atom_type_scat_dispersion_imag
_atom_type_scat_source
Pd Pd -0.9988 1.0072 'International Tables Vol C Tables 4.2.6.8 and 6.1.1.4'
Cl Cl 0.1484 0.1585 'International Tables Vol C Tables 4.2.6.8 and 6.1.1.4'
P P 0.1023 0.0942 'International Tables Vol C Tables 4.2.6.8 and 6.1.1.4'
S S 0.1246 0.1234 'International Tables Vol C Tables 4.2.6.8 and 6.1.1.4'
C C 0.0033 0.0016 'International Tables Vol C Tables 4.2.6.8 and 6.1.1.4'
H H 0 0 'International Tables Vol C Tables 4.2.6.8 and 6.1.1.4'

loop_
_geom_angle_atom_site_label_1
_geom_angle_atom_site_label_2
_geom_angle_atom_site_label_3
_geom_angle
P1 Pd1 S1 86.01(2)
P1 Pd1 Cl1 88.56(2)
S1 Pd1 Cl1 174.57(2)
P1 Pd1 S3 176.78(2)
S1 Pd1 S3 91.13(2)
Cl1 Pd1 S3 94.30(2)
P2 Pd2 S2 86.71(2)
P2 Pd2 Cl2 94.70(2)
S2 Pd2 Cl2 178.54(2)
P2 Pd2 S1 170.73(2)
S2 Pd2 S1 84.36(2)
Cl2 Pd2 S1 94.22(2)
P3 Pd3 S3 86.53(2)
P3 Pd3 Cl3 91.98(2)
S3 Pd3 Cl3 178.35(2)
P3 Pd3 S2 178.48(2)
S3 Pd3 S2 93.10(2)
Cl3 Pd3 S2 88.41(2)
C1 P1 C7 103.74(11)
C1 P1 C13 108.47(11)
C7 P1 C13 107.49(11)
C1 P1 Pd1 107.98(7)
C7 P1 Pd1 115.75(8)
C13 P1 Pd1 112.84(8)
C31 P2 C25 106.02(11)
C31 P2 C19 106.08(10)
C25 P2 C19 106.65(11)
C31 P2 Pd2 111.20(8)
C25 P2 Pd2 119.16(8)
C19 P2 Pd2 106.95(8)
C37 P3 C49 106.56(11)
C37 P3 C43 108.07(11)
C49 P3 C43 106.52(12)
C37 P3 Pd3 107.62(8)
C49 P3 Pd3 115.02(8)
C43 P3 Pd3 112.70(9)
C2 S1 Pd1 105.61(8)
C2 S1 Pd2 109.52(8)
Pd1 S1 Pd2 97.25(2)
C20 S2 Pd2 105.43(8)
C20 S2 Pd3 100.52(8)
Pd2 S2 Pd3 105.58(2)
C38 S3 Pd3 105.25(8)
C38 S3 Pd1 105.57(7)
Pd3 S3 Pd1 103.89(2)
C2 C1 C6 119.4(2)
C2 C1 P1 116.79(17)
C6 C1 P1 123.76(18)
C3 C2 C1 120.0(2)
C3 C2 S1 120.67(18)
C1 C2 S1 119.21(18)
C2 C3 C4 120.6(2)
C3 C4 C5 119.9(2)
C6 C5 C4 120.0(2)
C5 C6 C1 120.1(2)
C12 C7 C8 119.6(2)
C12 C7 P1 121.4(2)
C8 C7 P1 118.90(19)
C9 C8 C7 119.8(3)
C8 C9 C10 119.6(3)
C11 C10 C9 120.4(3)
C10 C11 C12 119.9(3)
C7 C12 C11 120.5(3)
C18 C13 C14 118.6(2)
C18 C13 P1 118.61(19)
C14 C13 P1 122.7(2)
C15 C14 C13 120.6(3)
C16 C15 C14 119.8(3)
C17 C16 C15 120.4(3)
C16 C17 C18 119.8(3)
C13 C18 C17 120.6(3)
C20 C19 C24 120.2(2)
C20 C19 P2 116.02(17)
C24 C19 P2 123.77(19)
C19 C20 C21 119.7(2)
C19 C20 S2 120.61(16)
C21 C20 S2 119.66(19)
C22 C21 C20 119.6(2)
C21 C22 C23 120.7(2)
C22 C23 C24 119.9(2)
C23 C24 C19 119.8(2)
C26 C25 C30 119.9(2)
C26 C25 P2 117.59(19)
C30 C25 P2 122.5(2)
C27 C26 C25 119.8(2)
C26 C27 C28 120.5(3)
C29 C28 C27 119.7(3)
C28 C29 C30 120.8(3)
C29 C30 C25 119.4(3)
C36 C31 C32 119.0(2)
C36 C31 P2 123.15(18)
C32 C31 P2 117.87(18)
C33 C32 C31 121.1(2)
C32 C33 C34 119.2(2)
C33 C34 C35 120.5(3)
C36 C35 C34 120.7(3)
C35 C36 C31 119.5(2)
C38 C37 C42 119.2(2)
C38 C37 P3 116.47(18)
C42 C37 P3 124.32(19)
C37 C38 C39 120.1(2)
C37 C38 S3 120.45(18)
C39 C38 S3 119.38(18)
C40 C39 C38 120.0(2)
C39 C40 C41 120.4(2)
C42 C41 C40 119.9(2)
C41 C42 C37 120.3(2)
C48 C43 C44 119.2(2)
C48 C43 P3 119.8(2)
C44 C43 P3 120.9(2)
C43 C44 C45 120.9(3)
C46 C45 C44 119.7(3)
C47 C46 C45 119.8(3)
C46 C47 C48 120.5(3)
C43 C48 C47 119.8(3)
C50 C49 C54 119.5(2)
C50 C49 P3 120.6(2)
C54 C49 P3 119.7(2)
C49 C50 C51 119.6(3)
C52 C51 C50 120.3(3)
C51 C52 C53 120.8(3)
C52 C53 C54 120.0(3)
C53 C54 C49 119.9(3)
Cl5 C55 Cl4 111.8(3)
Cl4F C55F Cl5F 110.9(8)
Cl5G C55G Cl4G 105.4(11)

loop_
_geom_bond_atom_site_label_1
_geom_bond_atom_site_label_2
_geom_bond_distance
Pd1 P1 2.2299(6)
Pd1 S1 2.2884(6)
Pd1 Cl1 2.3268(6)
Pd1 S3 2.4249(6)
Pd2 P2 2.2340(6)
Pd2 S2 2.2730(5)
Pd2 Cl2 2.3186(6)
Pd2 S1 2.3731(6)
Pd3 P3 2.2343(7)
Pd3 S3 2.2870(6)
Pd3 Cl3 2.3295(6)
Pd3 S2 2.4050(6)
P1 C1 1.809(2)
P1 C7 1.814(2)
P1 C13 1.819(3)
P2 C31 1.801(2)
P2 C25 1.809(2)
P2 C19 1.814(2)
P3 C37 1.808(2)
P3 C49 1.808(2)
P3 C43 1.810(3)
S1 C2 1.782(2)
S2 C20 1.783(2)
S3 C38 1.784(2)
C1 C2 1.391(3)
C1 C6 1.399(3)
C2 C3 1.382(3)
C3 C4 1.383(3)
C4 C5 1.386(3)
C5 C6 1.384(3)
C7 C12 1.372(3)
C7 C8 1.386(4)
C8 C9 1.380(4)
C9 C10 1.389(4)
C10 C11 1.358(4)
C11 C12 1.383(4)
C13 C18 1.386(3)
C13 C14 1.390(3)
C14 C15 1.385(4)
C15 C16 1.377(4)
C16 C17 1.370(4)
C17 C18 1.392(4)
C19 C20 1.386(3)
C19 C24 1.390(3)
C20 C21 1.398(3)
C21 C22 1.378(3)
C22 C23 1.382(4)
C23 C24 1.388(3)
C25 C26 1.387(3)
C25 C30 1.392(3)
C26 C27 1.377(3)
C27 C28 1.387(4)
C28 C29 1.369(4)
C29 C30 1.384(3)
C31 C36 1.386(3)
C31 C32 1.396(3)
C32 C33 1.369(3)
C33 C34 1.372(4)
C34 C35 1.377(4)
C35 C36 1.377(4)
C37 C38 1.387(3)
C37 C42 1.407(3)
C38 C39 1.389(3)
C39 C40 1.379(3)
C40 C41 1.389(3)
C41 C42 1.374(3)
C43 C48 1.370(4)
C43 C44 1.375(4)
C44 C45 1.377(4)
C45 C46 1.371(4)
C46 C47 1.364(4)
C47 C48 1.390(4)
C49 C50 1.387(3)
C49 C54 1.391(4)
C50 C51 1.395(3)
C51 C52 1.361(4)
C52 C53 1.371(4)
C53 C54 1.388(3)
Cl4 C55 1.769(5)
Cl5 C55 1.755(5)
Cl4F C55F 1.721(13)
Cl5F C55F 1.763(11)
Cl4G C55G 1.802(18)
Cl5G C55G 1.789(18)
